data_4001816
loop_
_publ_author_name
'Ma, Xiaowei'
'Whalen, Jeffrey B.'
'Cao, Huibo'
'Latturner, Susan E.'

_publ_section_title
;
 Competing Phases, Complex Structure, and Complementary Diffraction
 Studies of R3-\dFeAl4-xMgxTt2Intermetallics (R = Y, Dy, Er, Yb; Tt = Si
 or Ge;x&lt; 0.5)
;
_journal_issue 16
_journal_name_full 'Chemistry of Materials'
_journal_page_first 3363
_journal_paper_doi 10.1021/cm401976s
_journal_volume 25
_journal_year 2013
_chemical_formula_sum 'Al3.75 Dy3 Fe Mg0.25 Si2'
_chemical_formula_weight 706.78
_chemical_name_systematic
; 
 ? 
;
_space_group_IT_number 127
_symmetry_cell_setting tetragonal
_symmetry_space_group_name_Hall '-P 4 2ab'
_symmetry_space_group_name_H-M 'P 4/m b m'
_atom_sites_solution_hydrogens none
_atom_sites_solution_primary direct
_atom_sites_solution_secondary difmap
_audit_creation_method SHELXL-97
_cell_angle_alpha 90.00
_cell_angle_beta 90.00
_cell_angle_gamma 90.00
_cell_formula_units_Z 4
_cell_length_a 13.527(4)
_cell_length_b 13.527(4)
_cell_length_c 4.1422(12)
_cell_measurement_temperature 298(2)
_cell_volume 757.9(4)
_computing_cell_refinement 'Saint (Bruker, 2008)'
_computing_data_collection 'APEX2 (Bruker, 2008)'
_computing_data_reduction 'Saint (Bruker, 2008)'
_computing_structure_refinement 'SHELXL-97 (Sheldrick, 2008)'
_computing_structure_solution 'SHELXS-97 (Sheldrick, 2008)'
_diffrn_ambient_temperature 298(2)
_diffrn_measured_fraction_theta_full 0.987
_diffrn_measured_fraction_theta_max 0.987
_diffrn_measurement_device_type 'Bruker APEX-II CCD area-detector'
_diffrn_radiation_monochromator graphite
_diffrn_radiation_source 'fine-focus sealed tube'
_diffrn_radiation_type MoK\a
_diffrn_radiation_wavelength 0.71073
_diffrn_reflns_av_R_equivalents 0.0366
_diffrn_reflns_av_sigmaI/netI 0.0157
_diffrn_reflns_limit_h_max 17
_diffrn_reflns_limit_h_min -17
_diffrn_reflns_limit_k_max 17
_diffrn_reflns_limit_k_min -17
_diffrn_reflns_limit_l_max 5
_diffrn_reflns_limit_l_min -5
_diffrn_reflns_number 8116
_diffrn_reflns_theta_full 28.01
_diffrn_reflns_theta_max 28.01
_diffrn_reflns_theta_min 2.13
_exptl_absorpt_coefficient_mu 31.774
_exptl_absorpt_correction_T_max 0.530
_exptl_absorpt_correction_T_min 0.331
_exptl_absorpt_correction_type multi-scan
_exptl_absorpt_process_details 'SADABS (Bruker, 2008)'
_exptl_crystal_colour silver
_exptl_crystal_density_diffrn 6.194
_exptl_crystal_density_method 'not measured'
_exptl_crystal_description rod
_exptl_crystal_F_000 1215
_exptl_crystal_size_max 0.04
_exptl_crystal_size_mid 0.03
_exptl_crystal_size_min 0.02
_refine_diff_density_max 0.980
_refine_diff_density_min -0.718
_refine_diff_density_rms 0.169
_refine_ls_extinction_coef 0.00130(4)
_refine_ls_extinction_expression Fc^*^=kFc[1+0.001xFc^2^\l^3^/sin(2\q)]^-1/4^
_refine_ls_extinction_method SHELXL
_refine_ls_goodness_of_fit_ref 1.079
_refine_ls_hydrogen_treatment none
_refine_ls_matrix_type full
_refine_ls_number_parameters 40
_refine_ls_number_reflns 550
_refine_ls_number_restraints 0
_refine_ls_restrained_S_all 1.079
_refine_ls_R_factor_all 0.0155
_refine_ls_R_factor_gt 0.0131
_refine_ls_shift/su_max 0.001
_refine_ls_shift/su_mean 0.000
_refine_ls_structure_factor_coef Fsqd
_refine_ls_weighting_details 'calc w=1/[\s^2^(Fo^2^)+(0.0077P)^2^+1.0129P] where P=(Fo^2^+2Fc^2^)/3'
_refine_ls_weighting_scheme calc
_refine_ls_wR_factor_gt 0.0220
_refine_ls_wR_factor_ref 0.0223
_reflns_number_gt 511
_reflns_number_total 550
_reflns_threshold_expression >2sigma(I)
_cod_data_source_file cm401976s_si_002.cif
_cod_data_source_block dy3feal4si2
_cod_depositor_comments
;
The following automatic conversions were performed:

'_exptl_absorpt_correction_type' value 'Multi-scan' changed to
'multi-scan' according to
/home/saulius/struct/CIF-dictionaries/cif_core.dic dictionary named
'cif_core.dic' version 2.4.2 from 2011-04-26.

Automatic conversion script
Id: cif_fix_values 1891 2012-01-12 08:04:46Z andrius 
;
_cod_original_cell_volume 758.0(4)
_cod_original_sg_symbol_H-M P4/mbm
_cod_database_code 4001816

loop_
_symmetry_equiv_pos_as_xyz
'x, y, z'
'-x, -y, z'
'-y, x, z'
'y, -x, z'
'-x+1/2, y+1/2, -z'
'x+1/2, -y+1/2, -z'
'y+1/2, x+1/2, -z'
'-y+1/2, -x+1/2, -z'
'-x, -y, -z'
'x, y, -z'
'y, -x, -z'
'-y, x, -z'
'x-1/2, -y-1/2, z'
'-x-1/2, y-1/2, z'
'-y-1/2, -x-1/2, z'
'y-1/2, x-1/2, z'

loop_
_atom_site_label
_atom_site_type_symbol
_atom_site_fract_x
_atom_site_fract_y
_atom_site_fract_z
_atom_site_U_iso_or_equiv
_atom_site_adp_type
_atom_site_occupancy
_atom_site_symmetry_multiplicity
_atom_site_calc_flag
_atom_site_refinement_flags
Dy1 Dy 0.180102(16) 0.061934(16) 0.5000 0.00706(8) Uani 0.989(3) 2 d SP
Dy2 Dy 0.663974(16) 0.163974(16) 0.5000 0.00728(11) Uani 0.998(3) 4 d SP
Fe1 Fe 0.12102(5) 0.62102(5) 0.5000 0.0068(3) Uani 1 4 d S
Al1 Al 0.0000 0.0000 0.0000 0.0139(16) Uani 0.5(2) 8 d SP
Mg1 Mg 0.0000 0.0000 0.0000 0.0139(16) Uani 0.5(2) 8 d SP
Al2 Al 0.35048(10) 0.00826(10) 0.0000 0.0082(3) Uani 1 2 d S
Al3 Al 0.20356(10) 0.70356(10) 0.0000 0.0084(4) Uani 1 4 d S
Al4 Al 0.0000 0.5000 0.5000 0.0092(6) Uani 1 8 d S
Si1 Si 0.09750(10) 0.19056(9) 0.0000 0.0077(3) Uani 1 2 d S

loop_
_atom_site_aniso_label
_atom_site_aniso_U_11
_atom_site_aniso_U_22
_atom_site_aniso_U_33
_atom_site_aniso_U_23
_atom_site_aniso_U_13
_atom_site_aniso_U_12
Dy1 0.00710(12) 0.00677(12) 0.00730(12) 0.000 0.000 0.00051(8)
Dy2 0.00753(13) 0.00753(13) 0.00677(16) 0.000 0.000 0.00070(11)
Fe1 0.0071(3) 0.0071(3) 0.0062(5) 0.000 0.000 0.0006(4)
Al1 0.0103(18) 0.0103(18) 0.021(2) 0.000 0.000 0.000
Mg1 0.0103(18) 0.0103(18) 0.021(2) 0.000 0.000 0.000
Al2 0.0077(7) 0.0084(7) 0.0085(7) 0.000 0.000 -0.0014(5)
Al3 0.0084(6) 0.0084(6) 0.0082(9) 0.000 0.000 0.0007(8)
Al4 0.0075(9) 0.0075(9) 0.0127(14) 0.000 0.000 -0.0008(11)
Si1 0.0081(6) 0.0072(6) 0.0078(6) 0.000 0.000 0.0008(5)

loop_
_atom_type_symbol
_atom_type_description
_atom_type_scat_dispersion_real
_atom_type_scat_dispersion_imag
_atom_type_scat_source
Mg Mg 0.0486 0.0363 'International Tables Vol C Tables 4.2.6.8 and 6.1.1.4'
Al Al 0.0645 0.0514 'International Tables Vol C Tables 4.2.6.8 and 6.1.1.4'
Si Si 0.0817 0.0704 'International Tables Vol C Tables 4.2.6.8 and 6.1.1.4'
Fe Fe 0.3463 0.8444 'International Tables Vol C Tables 4.2.6.8 and 6.1.1.4'
Dy Dy -0.1892 4.4098 'International Tables Vol C Tables 4.2.6.8 and 6.1.1.4'

loop_
_geom_angle_atom_site_label_1
_geom_angle_atom_site_label_2
_geom_angle_atom_site_label_3
_geom_angle
_geom_angle_site_symmetry_1
_geom_angle_site_symmetry_3
Fe1 Dy1 Si1 101.34(3) 3_655 1_556
Fe1 Dy1 Si1 101.34(3) 3_655 .
Si1 Dy1 Si1 90.09(4) 1_556 .
Fe1 Dy1 Si1 99.20(3) 3_655 11
Si1 Dy1 Si1 159.39(4) 1_556 11
Si1 Dy1 Si1 87.52(4) . 11
Fe1 Dy1 Si1 99.20(3) 3_655 11_556
Si1 Dy1 Si1 87.52(4) 1_556 11_556
Si1 Dy1 Si1 159.39(4) . 11_556
Si1 Dy1 Si1 87.56(4) 11 11_556
Fe1 Dy1 Al2 51.01(2) 3_655 1_556
Si1 Dy1 Al2 87.22(3) 1_556 1_556
Si1 Dy1 Al2 150.77(4) . 1_556
Si1 Dy1 Al2 104.57(3) 11 1_556
Si1 Dy1 Al2 49.54(3) 11_556 1_556
Fe1 Dy1 Al2 51.01(2) 3_655 .
Si1 Dy1 Al2 150.77(4) 1_556 .
Si1 Dy1 Al2 87.23(3) . .
Si1 Dy1 Al2 49.54(3) 11 .
Si1 Dy1 Al2 104.58(3) 11_556 .
Al2 Dy1 Al2 81.20(4) 1_556 .
Fe1 Dy1 Al3 50.51(3) 3_655 3_656
Si1 Dy1 Al3 51.67(4) 1_556 3_656
Si1 Dy1 Al3 106.69(4) . 3_656
Si1 Dy1 Al3 147.97(4) 11 3_656
Si1 Dy1 Al3 87.75(3) 11_556 3_656
Al2 Dy1 Al3 50.60(4) 1_556 3_656
Al2 Dy1 Al3 101.52(4) . 3_656
Fe1 Dy1 Al3 50.51(3) 3_655 3_655
Si1 Dy1 Al3 106.69(4) 1_556 3_655
Si1 Dy1 Al3 51.67(4) . 3_655
Si1 Dy1 Al3 87.75(3) 11 3_655
Si1 Dy1 Al3 147.97(4) 11_556 3_655
Al2 Dy1 Al3 101.52(4) 1_556 3_655
Al2 Dy1 Al3 50.60(4) . 3_655
Al3 Dy1 Al3 79.75(2) 3_656 3_655
Fe1 Dy1 Al1 141.140(12) 3_655 .
Si1 Dy1 Al1 108.22(3) 1_556 .
Si1 Dy1 Al1 54.96(3) . .
Si1 Dy1 Al1 54.46(2) 11 .
Si1 Dy1 Al1 106.60(3) 11_556 .
Al2 Dy1 Al1 152.09(3) 1_556 .
Al2 Dy1 Al1 93.91(3) . .
Al3 Dy1 Al1 155.65(3) 3_656 .
Al3 Dy1 Al1 96.18(2) 3_655 .
Fe1 Dy1 Al1 141.140(12) 3_655 1_556
Si1 Dy1 Al1 54.96(3) 1_556 1_556
Si1 Dy1 Al1 108.22(3) . 1_556
Si1 Dy1 Al1 106.60(3) 11 1_556
Si1 Dy1 Al1 54.46(3) 11_556 1_556
Al2 Dy1 Al1 93.91(3) 1_556 1_556
Al2 Dy1 Al1 152.09(3) . 1_556
Al3 Dy1 Al1 96.18(2) 3_656 1_556
Al3 Dy1 Al1 155.65(3) 3_655 1_556
Al1 Dy1 Al1 77.59(2) . 1_556
Si1 Dy2 Si1 85.20(4) 13_666 3_656
Si1 Dy2 Si1 87.50(4) 13_666 13_665
Si1 Dy2 Si1 150.77(5) 3_656 13_665
Si1 Dy2 Si1 150.77(5) 13_666 3_655
Si1 Dy2 Si1 87.50(4) 3_656 3_655
Si1 Dy2 Si1 85.20(4) 13_665 3_655
Si1 Dy2 Al2 106.00(3) 13_666 15_665
Si1 Dy2 Al2 158.41(4) 3_656 15_665
Si1 Dy2 Al2 50.11(3) 13_665 15_665
Si1 Dy2 Al2 90.73(3) 3_655 15_665
Si1 Dy2 Al2 158.41(4) 13_666 9_655
Si1 Dy2 Al2 106.00(3) 3_656 9_655
Si1 Dy2 Al2 90.73(3) 13_665 9_655
Si1 Dy2 Al2 50.11(3) 3_655 9_655
Al2 Dy2 Al2 57.79(5) 15_665 9_655
Si1 Dy2 Al2 50.11(3) 13_666 15_666
Si1 Dy2 Al2 90.73(3) 3_656 15_666
Si1 Dy2 Al2 106.00(3) 13_665 15_666
Si1 Dy2 Al2 158.41(4) 3_655 15_666
Al2 Dy2 Al2 83.07(4) 15_665 15_666
Al2 Dy2 Al2 110.26(5) 9_655 15_666
Si1 Dy2 Al2 90.73(3) 13_666 9_656
Si1 Dy2 Al2 50.11(3) 3_656 9_656
Si1 Dy2 Al2 158.41(4) 13_665 9_656
Si1 Dy2 Al2 106.00(3) 3_655 9_656
Al2 Dy2 Al2 110.26(5) 15_665 9_656
Al2 Dy2 Al2 83.07(4) 9_655 9_656
Al2 Dy2 Al2 57.79(5) 15_666 9_656
Si1 Dy2 Al4 104.61(2) 13_666 3_655
Si1 Dy2 Al4 104.61(2) 3_656 3_655
Si1 Dy2 Al4 104.61(2) 13_665 3_655
Si1 Dy2 Al4 104.61(2) 3_655 3_655
Al2 Dy2 Al4 55.13(2) 15_665 3_655
Al2 Dy2 Al4 55.13(2) 9_655 3_655
Al2 Dy2 Al4 55.13(2) 15_666 3_655
Al2 Dy2 Al4 55.13(2) 9_656 3_655
Si1 Dy2 Al3 50.73(3) 13_666 9_666
Si1 Dy2 Al3 50.73(3) 3_656 9_666
Si1 Dy2 Al3 104.02(3) 13_665 9_666
Si1 Dy2 Al3 104.02(3) 3_655 9_666
Al2 Dy2 Al3 149.57(3) 15_665 9_666
Al2 Dy2 Al3 149.57(3) 9_655 9_666
Al2 Dy2 Al3 91.32(3) 15_666 9_666
Al2 Dy2 Al3 91.32(3) 9_656 9_666
Al4 Dy2 Al3 140.74(2) 3_655 9_666
Si1 Dy2 Al3 104.02(3) 13_666 9_665
Si1 Dy2 Al3 104.02(3) 3_656 9_665
Si1 Dy2 Al3 50.73(3) 13_665 9_665
Si1 Dy2 Al3 50.73(3) 3_655 9_665
Al2 Dy2 Al3 91.32(3) 15_665 9_665
Al2 Dy2 Al3 91.32(3) 9_655 9_665
Al2 Dy2 Al3 149.57(3) 15_666 9_665
Al2 Dy2 Al3 149.57(3) 9_656 9_665
Al4 Dy2 Al3 140.74(2) 3_655 9_665
Al3 Dy2 Al3 78.51(5) 9_666 9_665
Si1 Dy2 Dy1 51.66(2) 13_666 15_665
Si1 Dy2 Dy1 135.34(2) 3_656 15_665
Si1 Dy2 Dy1 51.66(2) 13_665 15_665
Si1 Dy2 Dy1 135.34(2) 3_655 15_665
Al2 Dy2 Dy1 54.67(2) 15_665 15_665
Al2 Dy2 Dy1 111.85(2) 9_655 15_665
Al2 Dy2 Dy1 54.67(2) 15_666 15_665
Al2 Dy2 Dy1 111.85(2) 9_656 15_665
Al4 Dy2 Dy1 79.614(6) 3_655 15_665
Al3 Dy2 Dy1 98.024(5) 9_666 15_665
Al3 Dy2 Dy1 98.024(5) 9_665 15_665
Al4 Fe1 Al2 71.95(3) . 5
Al4 Fe1 Al2 71.95(3) . 11_565
Al2 Fe1 Al2 62.60(6) 5 11_565
Al4 Fe1 Al2 71.95(3) . 5_556
Al2 Fe1 Al2 105.55(5) 5 5_556
Al2 Fe1 Al2 143.90(7) 11_565 5_556
Al4 Fe1 Al2 71.95(3) . 11_566
Al2 Fe1 Al2 143.90(7) 5 11_566
Al2 Fe1 Al2 105.55(5) 11_565 11_566
Al2 Fe1 Al2 62.60(6) 5_556 11_566
Al4 Fe1 Al3 127.32(4) . 1_556
Al2 Fe1 Al3 145.20(4) 5 1_556
Al2 Fe1 Al3 145.20(4) 11_565 1_556
Al2 Fe1 Al3 63.55(4) 5_556 1_556
Al2 Fe1 Al3 63.55(4) 11_566 1_556
Al4 Fe1 Al3 127.32(4) . .
Al2 Fe1 Al3 63.55(4) 5 .
Al2 Fe1 Al3 63.55(4) 11_565 .
Al2 Fe1 Al3 145.20(4) 5_556 .
Al2 Fe1 Al3 145.20(4) 11_566 .
Al3 Fe1 Al3 105.36(8) 1_556 .
Al4 Fe1 Dy1 118.454(16) . 11_566
Al2 Fe1 Dy1 127.19(3) 5 11_566
Al2 Fe1 Dy1 71.99(3) 11_565 11_566
Al2 Fe1 Dy1 127.19(3) 5_556 11_566
Al2 Fe1 Dy1 71.99(3) 11_566 11_566
Al3 Fe1 Dy1 73.21(2) 1_556 11_566
Al3 Fe1 Dy1 73.21(2) . 11_566
Al4 Fe1 Dy1 118.454(16) . 5_556
Al2 Fe1 Dy1 71.99(3) 5 5_556
Al2 Fe1 Dy1 127.19(3) 11_565 5_556
Al2 Fe1 Dy1 71.99(3) 5_556 5_556
Al2 Fe1 Dy1 127.19(3) 11_566 5_556
Al3 Fe1 Dy1 73.21(2) 1_556 5_556
Al3 Fe1 Dy1 73.21(2) . 5_556
Dy1 Fe1 Dy1 123.09(3) 11_566 5_556
Si1 Al1 Si1 180.0 . 9
Si1 Al1 Si1 90.0 . 11
Si1 Al1 Si1 90.0 9 11
Si1 Al1 Si1 90.0 . 3
Si1 Al1 Si1 90.0 9 3
Si1 Al1 Si1 180.00(5) 11 3
Si1 Al1 Dy1 124.149(18) . 9
Si1 Al1 Dy1 55.851(18) 9 9
Si1 Al1 Dy1 122.729(18) 11 9
Si1 Al1 Dy1 57.271(18) 3 9
Si1 Al1 Dy1 122.730(18) . 11
Si1 Al1 Dy1 57.271(18) 9 11
Si1 Al1 Dy1 55.851(18) 11 11
Si1 Al1 Dy1 124.149(18) 3 11
Dy1 Al1 Dy1 66.886(12) 9 11
Si1 Al1 Dy1 57.270(18) . 3
Si1 Al1 Dy1 122.729(18) 9 3
Si1 Al1 Dy1 124.149(18) 11 3
Si1 Al1 Dy1 55.851(18) 3 3
Dy1 Al1 Dy1 113.114(12) 9 3
Dy1 Al1 Dy1 180.000(7) 11 3
Si1 Al1 Dy1 55.851(18) . 1_554
Si1 Al1 Dy1 124.149(18) 9 1_554
Si1 Al1 Dy1 57.271(18) 11 1_554
Si1 Al1 Dy1 122.729(18) 3 1_554
Dy1 Al1 Dy1 102.41(2) 9 1_554
Dy1 Al1 Dy1 66.886(13) 11 1_554
Dy1 Al1 Dy1 113.114(12) 3 1_554
Si1 Al1 Dy1 124.149(18) . 9_556
Si1 Al1 Dy1 55.851(18) 9 9_556
Si1 Al1 Dy1 122.729(18) 11 9_556
Si1 Al1 Dy1 57.271(18) 3 9_556
Dy1 Al1 Dy1 77.59(2) 9 9_556
Dy1 Al1 Dy1 113.114(12) 11 9_556
Dy1 Al1 Dy1 66.886(13) 3 9_556
Dy1 Al1 Dy1 180.000(9) 1_554 9_556
Si1 Al1 Dy1 57.270(18) . 3_554
Si1 Al1 Dy1 122.729(18) 9 3_554
Si1 Al1 Dy1 124.149(18) 11 3_554
Si1 Al1 Dy1 55.851(18) 3 3_554
Dy1 Al1 Dy1 66.886(13) 9 3_554
Dy1 Al1 Dy1 102.41(2) 11 3_554
Dy1 Al1 Dy1 77.59(2) 3 3_554
Dy1 Al1 Dy1 66.886(13) 1_554 3_554
Dy1 Al1 Dy1 113.114(12) 9_556 3_554
Si1 Al1 Dy1 122.730(18) . 11_556
Si1 Al1 Dy1 57.271(18) 9 11_556
Si1 Al1 Dy1 55.851(18) 11 11_556
Si1 Al1 Dy1 124.149(18) 3 11_556
Dy1 Al1 Dy1 113.114(12) 9 11_556
Dy1 Al1 Dy1 77.59(2) 11 11_556
Dy1 Al1 Dy1 102.41(2) 3 11_556
Dy1 Al1 Dy1 113.114(12) 1_554 11_556
Dy1 Al1 Dy1 66.886(13) 9_556 11_556
Dy1 Al1 Dy1 180.000(9) 3_554 11_556
Si1 Al1 Dy1 55.852(18) . .
Si1 Al1 Dy1 124.149(18) 9 .
Si1 Al1 Dy1 57.271(18) 11 .
Si1 Al1 Dy1 122.729(18) 3 .
Dy1 Al1 Dy1 180.0 9 .
Dy1 Al1 Dy1 113.114(12) 11 .
Dy1 Al1 Dy1 66.886(13) 3 .
Dy1 Al1 Dy1 77.59(2) 1_554 .
Dy1 Al1 Dy1 102.41(2) 9_556 .
Dy1 Al1 Dy1 113.114(12) 3_554 .
Dy1 Al1 Dy1 66.886(12) 11_556 .
Si1 Al2 Fe1 116.56(4) 11 3_655
Si1 Al2 Fe1 116.56(4) 11 3_654
Fe1 Al2 Fe1 105.56(5) 3_655 3_654
Si1 Al2 Al2 168.48(4) 11 15_665
Fe1 Al2 Al2 58.70(3) 3_655 15_665
Fe1 Al2 Al2 58.70(3) 3_654 15_665
Si1 Al2 Al3 108.02(6) 11 3_655
Fe1 Al2 Al3 58.28(3) 3_655 3_655
Fe1 Al2 Al3 58.28(3) 3_654 3_655
Al2 Al2 Al3 60.46(3) 15_665 3_655
Si1 Al2 Al4 124.13(4) 11 3_655
Fe1 Al2 Al4 49.45(3) 3_655 3_655
Fe1 Al2 Al4 119.23(5) 3_654 3_655
Al2 Al2 Al4 62.20(3) 15_665 3_655
Al3 Al2 Al4 102.90(4) 3_655 3_655
Si1 Al2 Al4 124.13(4) 11 3_654
Fe1 Al2 Al4 119.23(5) 3_655 3_654
Fe1 Al2 Al4 49.45(3) 3_654 3_654
Al2 Al2 Al4 62.20(3) 15_665 3_654
Al3 Al2 Al4 102.90(4) 3_655 3_654
Al4 Al2 Al4 91.27(4) 3_655 3_654
Si1 Al2 Dy2 62.38(3) 11 9_655
Fe1 Al2 Dy2 167.10(5) 3_655 9_655
Fe1 Al2 Dy2 85.34(3) 3_654 9_655
Al2 Al2 Dy2 124.87(2) 15_665 9_655
Al3 Al2 Dy2 134.61(3) 3_655 9_655
Al4 Al2 Dy2 119.27(5) 3_655 9_655
Al4 Al2 Dy2 62.67(2) 3_654 9_655
Si1 Al2 Dy2 62.38(3) 11 9_656
Fe1 Al2 Dy2 85.34(3) 3_655 9_656
Fe1 Al2 Dy2 167.10(5) 3_654 9_656
Al2 Al2 Dy2 124.87(2) 15_665 9_656
Al3 Al2 Dy2 134.61(3) 3_655 9_656
Al4 Al2 Dy2 62.67(2) 3_655 9_656
Al4 Al2 Dy2 119.27(5) 3_654 9_656
Dy2 Al2 Dy2 83.07(4) 9_655 9_656
Si1 Al2 Dy1 61.43(3) 11 .
Fe1 Al2 Dy1 57.00(2) 3_655 .
Fe1 Al2 Dy1 119.46(5) 3_654 .
Al2 Al2 Dy1 110.53(2) 15_665 .
Al3 Al2 Dy1 65.61(3) 3_655 .
Al4 Al2 Dy1 92.82(2) 3_655 .
Al4 Al2 Dy1 168.42(5) 3_654 .
Dy2 Al2 Dy1 123.81(4) 9_655 .
Dy2 Al2 Dy1 72.14(2) 9_656 .
Si1 Al2 Dy1 61.43(3) 11 1_554
Fe1 Al2 Dy1 119.46(5) 3_655 1_554
Fe1 Al2 Dy1 57.00(2) 3_654 1_554
Al2 Al2 Dy1 110.53(2) 15_665 1_554
Al3 Al2 Dy1 65.61(3) 3_655 1_554
Al4 Al2 Dy1 168.42(5) 3_655 1_554
Al4 Al2 Dy1 92.82(2) 3_654 1_554
Dy2 Al2 Dy1 72.14(2) 9_655 1_554
Dy2 Al2 Dy1 123.81(4) 9_656 1_554
Dy1 Al2 Dy1 81.20(4) . 1_554
Fe1 Al3 Fe1 105.36(8) . 1_554
Fe1 Al3 Si1 113.569(17) . 5
Fe1 Al3 Si1 113.569(17) 1_554 5
Fe1 Al3 Si1 113.569(17) . 11_565
Fe1 Al3 Si1 113.569(17) 1_554 11_565
Si1 Al3 Si1 97.48(8) 5 11_565
Fe1 Al3 Al2 58.16(4) . 5
Fe1 Al3 Al2 58.16(4) 1_554 5
Si1 Al3 Al2 101.73(4) 5 5
Si1 Al3 Al2 160.80(6) 11_565 5
Fe1 Al3 Al2 58.16(4) . 11_565
Fe1 Al3 Al2 58.16(4) 1_554 11_565
Si1 Al3 Al2 160.80(6) 5 11_565
Si1 Al3 Al2 101.73(4) 11_565 11_565
Al2 Al3 Al2 59.07(7) 5 11_565
Fe1 Al3 Dy1 117.68(4) . 5
Fe1 Al3 Dy1 56.275(17) 1_554 5
Si1 Al3 Dy1 58.35(2) 5 5
Si1 Al3 Dy1 128.57(5) 11_565 5
Al2 Al3 Dy1 63.79(3) 5 5
Al2 Al3 Dy1 108.15(5) 11_565 5
Fe1 Al3 Dy1 117.68(4) . 11_565
Fe1 Al3 Dy1 56.275(17) 1_554 11_565
Si1 Al3 Dy1 128.57(5) 5 11_565
Si1 Al3 Dy1 58.35(2) 11_565 11_565
Al2 Al3 Dy1 108.15(5) 5 11_565
Al2 Al3 Dy1 63.79(3) 11_565 11_565
Dy1 Al3 Dy1 99.60(2) 5 11_565
Fe1 Al3 Dy1 56.275(17) . 11_566
Fe1 Al3 Dy1 117.67(4) 1_554 11_566
Si1 Al3 Dy1 128.57(5) 5 11_566
Si1 Al3 Dy1 58.35(2) 11_565 11_566
Al2 Al3 Dy1 108.15(5) 5 11_566
Al2 Al3 Dy1 63.79(3) 11_565 11_566
Dy1 Al3 Dy1 171.42(7) 5 11_566
Dy1 Al3 Dy1 79.75(2) 11_565 11_566
Fe1 Al3 Dy1 56.275(17) . 5_556
Fe1 Al3 Dy1 117.67(4) 1_554 5_556
Si1 Al3 Dy1 58.35(2) 5 5_556
Si1 Al3 Dy1 128.57(5) 11_565 5_556
Al2 Al3 Dy1 63.79(3) 5 5_556
Al2 Al3 Dy1 108.15(5) 11_565 5_556
Dy1 Al3 Dy1 79.75(2) 5 5_556
Dy1 Al3 Dy1 171.42(7) 11_565 5_556
Dy1 Al3 Dy1 99.60(2) 11_566 5_556
Fe1 Al3 Dy2 88.06(3) . 9_666
Fe1 Al3 Dy2 166.58(6) 1_554 9_666
Si1 Al3 Dy2 59.29(4) 5 9_666
Si1 Al3 Dy2 59.29(4) 11_565 9_666
Al2 Al3 Dy2 132.352(18) 5 9_666
Al2 Al3 Dy2 132.352(18) 11_565 9_666
Dy1 Al3 Dy2 117.62(4) 5 9_666
Dy1 Al3 Dy2 117.62(4) 11_565 9_666
Dy1 Al3 Dy2 69.65(2) 11_566 9_666
Dy1 Al3 Dy2 69.65(2) 5_556 9_666
Fe1 Al3 Dy2 166.58(6) . 9_665
Fe1 Al3 Dy2 88.06(3) 1_554 9_665
Si1 Al3 Dy2 59.29(4) 5 9_665
Si1 Al3 Dy2 59.29(4) 11_565 9_665
Al2 Al3 Dy2 132.352(18) 5 9_665
Al2 Al3 Dy2 132.352(18) 11_565 9_665
Dy1 Al3 Dy2 69.65(2) 5 9_665
Dy1 Al3 Dy2 69.65(2) 11_565 9_665
Dy1 Al3 Dy2 117.62(4) 11_566 9_665
Dy1 Al3 Dy2 117.62(4) 5_556 9_665
Dy2 Al3 Dy2 78.51(5) 9_666 9_665
Fe1 Al4 Fe1 180.00(2) 9_566 .
Fe1 Al4 Al2 58.60(3) 9_566 13_565
Fe1 Al4 Al2 121.40(3) . 13_565
Fe1 Al4 Al2 121.40(3) 9_566 5_556
Fe1 Al4 Al2 58.60(3) . 5_556
Al2 Al4 Al2 180.0 13_565 5_556
Fe1 Al4 Al2 121.40(3) 9_566 11_566
Fe1 Al4 Al2 58.60(3) . 11_566
Al2 Al4 Al2 124.39(5) 13_565 11_566
Al2 Al4 Al2 55.61(5) 5_556 11_566
Fe1 Al4 Al2 58.60(3) 9_566 3
Fe1 Al4 Al2 121.40(3) . 3
Al2 Al4 Al2 55.61(5) 13_565 3
Al2 Al4 Al2 124.39(5) 5_556 3
Al2 Al4 Al2 180.0 11_566 3
Fe1 Al4 Al2 58.60(3) 9_566 13_566
Fe1 Al4 Al2 121.40(3) . 13_566
Al2 Al4 Al2 91.27(4) 13_565 13_566
Al2 Al4 Al2 88.73(4) 5_556 13_566
Al2 Al4 Al2 62.79(5) 11_566 13_566
Al2 Al4 Al2 117.21(5) 3 13_566
Fe1 Al4 Al2 121.40(3) 9_566 11_565
Fe1 Al4 Al2 58.60(3) . 11_565
Al2 Al4 Al2 62.79(5) 13_565 11_565
Al2 Al4 Al2 117.21(5) 5_556 11_565
Al2 Al4 Al2 91.27(4) 11_566 11_565
Al2 Al4 Al2 88.73(4) 3 11_565
Al2 Al4 Al2 124.39(5) 13_566 11_565
Fe1 Al4 Al2 58.60(3) 9_566 3_556
Fe1 Al4 Al2 121.40(3) . 3_556
Al2 Al4 Al2 117.21(5) 13_565 3_556
Al2 Al4 Al2 62.79(5) 5_556 3_556
Al2 Al4 Al2 88.73(4) 11_566 3_556
Al2 Al4 Al2 91.27(4) 3 3_556
Al2 Al4 Al2 55.61(5) 13_566 3_556
Al2 Al4 Al2 180.00(4) 11_565 3_556
Fe1 Al4 Al2 121.40(3) 9_566 5
Fe1 Al4 Al2 58.60(3) . 5
Al2 Al4 Al2 88.73(4) 13_565 5
Al2 Al4 Al2 91.27(4) 5_556 5
Al2 Al4 Al2 117.21(5) 11_566 5
Al2 Al4 Al2 62.79(5) 3 5
Al2 Al4 Al2 180.0 13_566 5
Al2 Al4 Al2 55.61(5) 11_565 5
Al2 Al4 Al2 124.39(5) 3_556 5
Fe1 Al4 Dy2 90.0 9_566 3
Fe1 Al4 Dy2 90.0 . 3
Al2 Al4 Dy2 62.20(3) 13_565 3
Al2 Al4 Dy2 117.80(3) 5_556 3
Al2 Al4 Dy2 62.20(3) 11_566 3
Al2 Al4 Dy2 117.80(3) 3 3
Al2 Al4 Dy2 62.20(3) 13_566 3
Al2 Al4 Dy2 62.20(3) 11_565 3
Al2 Al4 Dy2 117.80(3) 3_556 3
Al2 Al4 Dy2 117.80(3) 5 3
Fe1 Al4 Dy2 90.0 9_566 11_566
Fe1 Al4 Dy2 90.0 . 11_566
Al2 Al4 Dy2 117.80(3) 13_565 11_566
Al2 Al4 Dy2 62.20(3) 5_556 11_566
Al2 Al4 Dy2 117.80(3) 11_566 11_566
Al2 Al4 Dy2 62.20(3) 3 11_566
Al2 Al4 Dy2 117.80(3) 13_566 11_566
Al2 Al4 Dy2 117.80(3) 11_565 11_566
Al2 Al4 Dy2 62.20(3) 3_556 11_566
Al2 Al4 Dy2 62.20(3) 5 11_566
Dy2 Al4 Dy2 180.0 3 11_566
Al2 Si1 Al3 119.74(6) 3 3_655
Al2 Si1 Al1 119.43(6) 3 .
Al3 Si1 Al1 120.83(6) 3_655 .
Al2 Si1 Dy1 134.95(2) 3 1_554
Al3 Si1 Dy1 69.99(4) 3_655 1_554
Al1 Si1 Dy1 69.18(3) . 1_554
Al2 Si1 Dy1 134.95(2) 3 .
Al3 Si1 Dy1 69.99(4) 3_655 .
Al1 Si1 Dy1 69.18(3) . .
Dy1 Si1 Dy1 90.09(4) 1_554 .
Al2 Si1 Dy1 69.02(3) 3 3_554
Al3 Si1 Dy1 136.22(2) 3_655 3_554
Al1 Si1 Dy1 68.27(3) . 3_554
Dy1 Si1 Dy1 75.96(2) 1_554 3_554
Dy1 Si1 Dy1 137.44(5) . 3_554
Al2 Si1 Dy1 69.02(3) 3 3
Al3 Si1 Dy1 136.22(2) 3_655 3
Al1 Si1 Dy1 68.27(3) . 3
Dy1 Si1 Dy1 137.44(5) 1_554 3
Dy1 Si1 Dy1 75.96(2) . 3
Dy1 Si1 Dy1 87.56(4) 3_554 3
Al2 Si1 Dy2 67.52(3) 3 11_566
Al3 Si1 Dy2 69.98(3) 3_655 11_566
Al1 Si1 Dy2 136.19(2) . 11_566
Dy1 Si1 Dy2 139.94(5) 1_554 11_566
Dy1 Si1 Dy2 77.68(2) . 11_566
Dy1 Si1 Dy2 136.54(4) 3_554 11_566
Dy1 Si1 Dy2 76.64(2) 3 11_566
Al2 Si1 Dy2 67.52(3) 3 11_565
Al3 Si1 Dy2 69.98(3) 3_655 11_565
Al1 Si1 Dy2 136.19(2) . 11_565
Dy1 Si1 Dy2 77.68(2) 1_554 11_565
Dy1 Si1 Dy2 139.94(5) . 11_565
Dy1 Si1 Dy2 76.64(2) 3_554 11_565
Dy1 Si1 Dy2 136.54(4) 3 11_565
Dy2 Si1 Dy2 87.50(4) 11_566 11_565

loop_
_geom_bond_atom_site_label_1
_geom_bond_atom_site_label_2
_geom_bond_distance
_geom_bond_site_symmetry_2
Dy1 Fe1 2.8065(9) 3_655
Dy1 Si1 2.9267(11) 1_556
Dy1 Si1 2.9267(11) .
Dy1 Si1 2.9935(11) 11
Dy1 Si1 2.9935(11) 11_556
Dy1 Al2 3.1825(12) 1_556
Dy1 Al2 3.1825(12) .
Dy1 Al3 3.2305(7) 3_656
Dy1 Al3 3.2305(7) 3_655
Dy1 Al1 3.3056(7) .
Dy1 Al1 3.3056(7) 1_556
Dy2 Si1 2.9950(11) 13_666
Dy2 Si1 2.9950(11) 3_656
Dy2 Si1 2.9950(11) 13_665
Dy2 Si1 2.9950(11) 3_655
Dy2 Al2 3.1234(12) 15_665
Dy2 Al2 3.1234(12) 9_655
Dy2 Al2 3.1234(12) 15_666
Dy2 Al2 3.1234(12) 9_656
Dy2 Al4 3.1369(10) 3_655
Dy2 Al3 3.2729(16) 9_666
Dy2 Al3 3.2729(16) 9_665
Dy2 Dy1 3.7132(11) 15_665
Fe1 Al4 2.3152(11) .
Fe1 Al2 2.6010(10) 5
Fe1 Al2 2.6010(10) 11_565
Fe1 Al2 2.6010(10) 5_556
Fe1 Al2 2.6010(10) 11_566
Fe1 Al3 2.6043(14) 1_556
Fe1 Al3 2.6043(14) .
Fe1 Dy1 2.8065(9) 11_566
Fe1 Dy1 2.8065(9) 5_556
Al1 Si1 2.8956(15) .
Al1 Si1 2.8956(15) 9
Al1 Si1 2.8956(15) 11
Al1 Si1 2.8956(15) 3
Al1 Dy1 3.3056(7) 9
Al1 Dy1 3.3056(7) 11
Al1 Dy1 3.3056(7) 3
Al1 Dy1 3.3056(7) 1_554
Al1 Dy1 3.3056(7) 9_556
Al1 Dy1 3.3056(7) 3_554
Al1 Dy1 3.3056(7) 11_556
Al2 Si1 2.594(2) 11
Al2 Fe1 2.6009(10) 3_655
Al2 Fe1 2.6009(10) 3_654
Al2 Al2 2.703(3) 15_665
Al2 Al3 2.741(2) 3_655
Al2 Al4 2.8971(11) 3_655
Al2 Al4 2.8971(11) 3_654
Al2 Dy2 3.1234(12) 9_655
Al2 Dy2 3.1234(12) 9_656
Al2 Dy1 3.1825(12) 1_554
Al3 Fe1 2.6044(14) 1_554
Al3 Si1 2.697(2) 5
Al3 Si1 2.697(2) 11_565
Al3 Al2 2.741(2) 5
Al3 Al2 2.741(2) 11_565
Al3 Dy1 3.2306(7) 5
Al3 Dy1 3.2306(7) 11_565
Al3 Dy1 3.2306(7) 11_566
Al3 Dy1 3.2306(7) 5_556
Al3 Dy2 3.2729(16) 9_666
Al3 Dy2 3.2729(16) 9_665
Al4 Fe1 2.3151(11) 9_566
Al4 Al2 2.8971(11) 13_565
Al4 Al2 2.8971(11) 5_556
Al4 Al2 2.8971(11) 11_566
Al4 Al2 2.8971(11) 3
Al4 Al2 2.8971(11) 13_566
Al4 Al2 2.8971(11) 11_565
Al4 Al2 2.8971(11) 3_556
Al4 Al2 2.8971(11) 5
Al4 Dy2 3.1368(10) 3
Al4 Dy2 3.1368(10) 11_566
Si1 Al2 2.593(2) 3
Si1 Al3 2.697(2) 3_655
Si1 Dy1 2.9267(11) 1_554
Si1 Dy1 2.9935(11) 3_554
Si1 Dy1 2.9935(11) 3
Si1 Dy2 2.9950(11) 11_566
Si1 Dy2 2.9950(11) 11_565
